data_4029668
loop_
_publ_author_name
'Ohtake, Toshihiro'
'Tanaka, Hideki'
'Matsumoto, Tetsuro'
'Kimura, Mutsumi'
'Ohta, Akira'

_publ_section_title
;
 Redox-Driven Molecular Switches Consisting of
 Bis(benzodithiolyl)bithienyl Scaffold and Mesogenic Moieties: Synthesis
 and Complexes with Liquid Crystalline Polymer.
;
_journal_issue 14
_journal_name_full 'The Journal of organic chemistry'
_journal_page_first 6590
_journal_page_last 6602
_journal_paper_doi 10.1021/jo501072u
_journal_volume 79
_journal_year 2014
_chemical_compound_source 'synthesis as described'
_chemical_formula_moiety 'C54 H40 F4 O2 S6'
_chemical_formula_sum 'C54 H40 F4 O2 S6'
_chemical_formula_weight 989.22
_chemical_name_systematic
;
 ?
;
_space_group_IT_number 2
_symmetry_cell_setting triclinic
_symmetry_Int_Tables_number 2
_symmetry_space_group_name_Hall '-P 1'
_symmetry_space_group_name_H-M 'P -1'
_atom_sites_solution_hydrogens geom
_atom_sites_solution_primary direct
_atom_sites_solution_secondary difmap
_cell_angle_alpha 72.471(3)
_cell_angle_beta 89.382(3)
_cell_angle_gamma 79.536(3)
_cell_formula_units_Z 2
_cell_length_a 7.2094(9)
_cell_length_b 16.0529(17)
_cell_length_c 20.751(2)
_cell_measurement_reflns_used 6721
_cell_measurement_temperature 123(2)
_cell_measurement_theta_max 30.8436
_cell_measurement_theta_min 1.9351
_cell_measurement_wavelength 0.71073
_cell_volume 2249.5(4)
_computing_cell_refinement 'CrystalClear (Rigaku/MSC Inc., 2006)'
_computing_data_collection 'CrystalClear (Rigaku/MSC Inc., 2006)'
_computing_data_reduction 'CrystalClear (Rigaku/MSC Inc., 2006), SORTAV (Blessing, 1995)'
_computing_molecular_graphics 'Ortep-3 for Windows (Farrugia, 1997)'
_computing_publication_material 'WinGX publication routines (Farrugia, 1999)'
_computing_structure_refinement 'SHELXL-97 (Sheldrick, 2008)'
_computing_structure_solution 'SIR2004 (Burla et al, 2005)'
_diffrn_ambient_temperature 123(2)
_diffrn_measured_fraction_theta_full 0.983
_diffrn_measured_fraction_theta_max 0.983
_diffrn_measurement_device_type 'Rigaku/MSC Mercury CCD'
_diffrn_measurement_method \w
_diffrn_radiation_monochromator graphite
_diffrn_radiation_probe x-ray
_diffrn_radiation_type MoK\a
_diffrn_radiation_wavelength 0.71073
_diffrn_reflns_av_R_equivalents 0.0207
_diffrn_reflns_av_unetI/netI 0.0463
_diffrn_reflns_limit_h_max 9
_diffrn_reflns_limit_h_min -9
_diffrn_reflns_limit_k_max 15
_diffrn_reflns_limit_k_min -21
_diffrn_reflns_limit_l_max 17
_diffrn_reflns_limit_l_min -27
_diffrn_reflns_number 19021
_diffrn_reflns_theta_full 28.28
_diffrn_reflns_theta_max 28.28
_diffrn_reflns_theta_min 2.06
_exptl_absorpt_coefficient_mu 0.365
_exptl_absorpt_correction_type none
_exptl_crystal_colour colorless
_exptl_crystal_density_diffrn 1.46
_exptl_crystal_density_method 'not measured'
_exptl_crystal_description platelet
_exptl_crystal_F_000 1024
_exptl_crystal_size_max 0.35
_exptl_crystal_size_mid 0.2
_exptl_crystal_size_min 0.02
_refine_diff_density_max 0.41
_refine_diff_density_min -0.371
_refine_diff_density_rms 0.072
_refine_ls_extinction_method none
_refine_ls_goodness_of_fit_ref 0.908
_refine_ls_hydrogen_treatment constr
_refine_ls_matrix_type full
_refine_ls_number_parameters 635
_refine_ls_number_reflns 10987
_refine_ls_number_restraints 0
_refine_ls_restrained_S_all 0.908
_refine_ls_R_factor_all 0.0602
_refine_ls_R_factor_gt 0.0499
_refine_ls_shift/su_max 0
_refine_ls_shift/su_mean 0
_refine_ls_structure_factor_coef Fsqd
_refine_ls_weighting_details 'calc w=1/[\s^2^(Fo^2^)+(0.0884P)^2^+5.2331P] where P=(Fo^2^+2Fc^2^)/3'
_refine_ls_weighting_scheme calc
_refine_ls_wR_factor_gt 0.1503
_refine_ls_wR_factor_ref 0.1604
_reflns_number_gt 9305
_reflns_number_total 10987
_reflns_threshold_expression >2\s(I)
_cod_data_source_file jo501072u_si_001.cif
_cod_data_source_block compound_2
_cod_depositor_comments 'Adding full bibliography for 4029668.cif.'
_cod_database_code 4029668

loop_
_symmetry_equiv_pos_as_xyz
'x, y, z'
'-x, -y, -z'

loop_
_atom_site_label
_atom_site_type_symbol
_atom_site_fract_x
_atom_site_fract_y
_atom_site_fract_z
_atom_site_U_iso_or_equiv
_atom_site_adp_type
_atom_site_occupancy
_atom_site_symmetry_multiplicity
_atom_site_calc_flag
_atom_site_refinement_flags
_atom_site_disorder_assembly
_atom_site_disorder_group
C1 C 0.5012(3) 0.62306(16) 0.18124(13) 0.0155(5) Uani 1 1 d . . .
C2 C 0.4431(4) 0.66807(16) 0.11499(13) 0.0166(5) Uani 1 1 d . . .
C3 C 0.4706(4) 0.75866(16) 0.09637(13) 0.0184(5) Uani 1 1 d . . .
C4 C 0.5575(4) 0.77553(17) 0.14834(14) 0.0208(5) Uani 1 1 d . . .
H4 H 0.5911 0.8312 0.1449 0.025 Uiso 1 1 calc R . .
C5 C 0.4745(4) 0.52922(16) 0.21545(12) 0.0165(5) Uani 1 1 d . . .
C6 C 0.5912(4) 0.39286(17) 0.32539(14) 0.0192(5) Uani 1 1 d . . .
C7 C 0.6839(4) 0.36713(17) 0.27324(14) 0.0200(5) Uani 1 1 d . . .
C8 C 0.7797(4) 0.28004(18) 0.28534(15) 0.0240(6) Uani 1 1 d . . .
H8 H 0.8475 0.2624 0.2506 0.029 Uiso 1 1 calc R . .
C9 C 0.7748(4) 0.21932(19) 0.34895(17) 0.0288(6) Uani 1 1 d . . .
H9 H 0.8401 0.1598 0.3576 0.035 Uiso 1 1 calc R . .
C10 C 0.6757(4) 0.24414(19) 0.40025(15) 0.0277(6) Uani 1 1 d . . .
H10 H 0.6721 0.2015 0.4432 0.033 Uiso 1 1 calc R . .
C11 C 0.5820(4) 0.33162(19) 0.38851(14) 0.0236(5) Uani 1 1 d . . .
H11 H 0.5129 0.3491 0.423 0.028 Uiso 1 1 calc R . .
C12 C 0.2763(4) 0.55002(16) 0.11272(13) 0.0171(5) Uani 1 1 d . . .
C13 C 0.3595(4) 0.62007(16) 0.07614(13) 0.0164(5) Uani 1 1 d . . .
C14 C 0.3474(4) 0.63179(17) 0.00486(13) 0.0182(5) Uani 1 1 d . . .
C15 C 0.2488(4) 0.57316(18) -0.00922(14) 0.0225(5) Uani 1 1 d . . .
H15 H 0.2241 0.5718 -0.0537 0.027 Uiso 1 1 calc R . .
C16 C 0.2777(4) 0.52021(16) 0.18847(13) 0.0161(5) Uani 1 1 d . . .
C17 C 0.1195(4) 0.42496(17) 0.29418(13) 0.0187(5) Uani 1 1 d . . .
C18 C 0.0472(4) 0.51326(17) 0.29067(13) 0.0192(5) Uani 1 1 d . . .
C19 C -0.0373(4) 0.53327(18) 0.34613(14) 0.0212(5) Uani 1 1 d . . .
H19 H -0.0875 0.5931 0.3438 0.025 Uiso 1 1 calc R . .
C20 C -0.0471(4) 0.46434(19) 0.40504(14) 0.0240(5) Uani 1 1 d . . .
H20 H -0.1032 0.4772 0.4434 0.029 Uiso 1 1 calc R . .
C21 C 0.0249(4) 0.37657(19) 0.40815(14) 0.0252(6) Uani 1 1 d . . .
H21 H 0.0167 0.3301 0.4486 0.03 Uiso 1 1 calc R . .
C22 C 0.1084(4) 0.35621(18) 0.35298(15) 0.0230(5) Uani 1 1 d . . .
H22 H 0.1573 0.2962 0.3553 0.028 Uiso 1 1 calc R . .
C23 C 0.3996(4) 0.82960(16) 0.03286(13) 0.0176(5) Uani 1 1 d . A .
C24 C 0.5181(4) 0.88242(17) -0.00566(14) 0.0202(5) Uani 1 1 d . . .
H24 H 0.6471 0.8723 0.0087 0.024 Uiso 0.184(4) 1 calc PR A 2
C25 C 0.4521(4) 0.94938(17) -0.06451(14) 0.0207(5) Uani 1 1 d . A .
H25 H 0.5381 0.9836 -0.0897 0.025 Uiso 0.184(4) 1 calc PR A 2
C26 C 0.2646(4) 0.96872(16) -0.08829(13) 0.0187(5) Uani 1 1 d . . .
C27 C 0.1440(4) 0.91641(17) -0.04816(13) 0.0202(5) Uani 1 1 d . A .
H27 H 0.0138 0.928 -0.0614 0.024 Uiso 0.816(4) 1 calc PR A 1
C28 C 0.2110(4) 0.84842(17) 0.01024(14) 0.0205(5) Uani 1 1 d . . .
H28 H 0.1261 0.8137 0.0355 0.025 Uiso 0.816(4) 1 calc PR A 1
C29 C 0.1969(4) 1.04025(17) -0.15197(13) 0.0200(5) Uani 1 1 d . A .
C30 C 0.3091(4) 1.05600(17) -0.20848(13) 0.0205(5) Uani 1 1 d . . .
H30 H 0.4299 1.0196 -0.2063 0.025 Uiso 1 1 calc R A .
C31 C 0.2459(4) 1.12388(17) -0.26729(14) 0.0214(5) Uani 1 1 d . A .
H31 H 0.3244 1.1342 -0.3049 0.026 Uiso 1 1 calc R . .
C32 C 0.0679(4) 1.17723(17) -0.27177(14) 0.0216(5) Uani 1 1 d . . .
C33 C -0.0464(4) 1.16265(18) -0.21625(14) 0.0234(5) Uani 1 1 d . A .
H33 H -0.1678 1.1986 -0.2186 0.028 Uiso 1 1 calc R . .
C34 C 0.0203(4) 1.09455(18) -0.15738(14) 0.0229(5) Uani 1 1 d . . .
H34 H -0.0574 1.0848 -0.1196 0.027 Uiso 1 1 calc R A .
C35 C -0.1760(4) 1.28245(19) -0.34717(14) 0.0246(6) Uani 1 1 d . . .
H35A H -0.2093 1.3271 -0.3228 0.029 Uiso 1 1 calc R A .
H35B H -0.2594 1.2381 -0.3331 0.029 Uiso 1 1 calc R . .
C36 C -0.1974(4) 1.32701(18) -0.42294(14) 0.0244(6) Uani 1 1 d . A .
H36A H -0.1827 1.2805 -0.4459 0.029 Uiso 1 1 calc R . .
H36B H -0.0947 1.3611 -0.437 0.029 Uiso 1 1 calc R . .
C37 C -0.3866(5) 1.38955(19) -0.44630(15) 0.0271(6) Uani 1 1 d . . .
H37A H -0.3992 1.4371 -0.4244 0.032 Uiso 1 1 calc R A .
H37B H -0.3869 1.4181 -0.4958 0.032 Uiso 1 1 calc R . .
C38 C -0.5557(5) 1.3448(3) -0.43074(19) 0.0402(8) Uani 1 1 d . A .
H38A H -0.5401 1.2945 -0.4491 0.06 Uiso 1 1 calc R . .
H38B H -0.6702 1.3875 -0.4514 0.06 Uiso 1 1 calc R . .
H38C H -0.5666 1.3232 -0.3816 0.06 Uiso 1 1 calc R . .
C39 C 0.4390(4) 0.69141(17) -0.04958(13) 0.0178(5) Uani 1 1 d . B .
C40 C 0.3407(4) 0.74161(19) -0.11027(14) 0.0224(5) Uani 1 1 d . . .
H40 H 0.2109 0.7397 -0.1155 0.027 Uiso 0.525(4) 1 calc PR B 4
C41 C 0.4254(4) 0.79378(18) -0.16284(14) 0.0226(5) Uani 1 1 d . B .
H41 H 0.3513 0.8283 -0.2027 0.027 Uiso 0.525(4) 1 calc PR B 4
C42 C 0.6156(4) 0.79771(17) -0.15970(14) 0.0206(5) Uani 1 1 d . . .
C43 C 0.7142(4) 0.74896(18) -0.09835(14) 0.0226(5) Uani 1 1 d . B .
H43 H 0.8439 0.7511 -0.0933 0.027 Uiso 0.475(4) 1 calc PR B 3
C44 C 0.6284(4) 0.69765(17) -0.04482(13) 0.0201(5) Uani 1 1 d . . .
H44 H 0.7003 0.6659 -0.0039 0.024 Uiso 0.475(4) 1 calc PR B 3
C45 C 0.7040(4) 0.84954(17) -0.21962(14) 0.0207(5) Uani 1 1 d . B .
C46 C 0.6604(4) 0.84425(18) -0.28362(14) 0.0229(5) Uani 1 1 d . . .
H46 H 0.5775 0.8062 -0.2876 0.027 Uiso 1 1 calc R B .
C47 C 0.7354(4) 0.89329(18) -0.34117(14) 0.0233(5) Uani 1 1 d . B .
H47 H 0.7041 0.8886 -0.3841 0.028 Uiso 1 1 calc R . .
C48 C 0.8572(4) 0.94973(17) -0.33603(14) 0.0215(5) Uani 1 1 d . . .
C49 C 0.9043(4) 0.95546(19) -0.27279(15) 0.0249(6) Uani 1 1 d . B .
H49 H 0.9878 0.9934 -0.2689 0.03 Uiso 1 1 calc R . .
C50 C 0.8283(4) 0.90524(19) -0.21523(15) 0.0262(6) Uani 1 1 d . . .
H50 H 0.8617 0.9089 -0.1722 0.031 Uiso 1 1 calc R B .
C51 C 1.0576(4) 1.04961(19) -0.39338(14) 0.0250(6) Uani 1 1 d . . .
H51A H 1.17 1.0138 -0.3645 0.03 Uiso 1 1 calc R B .
H51B H 1.0001 1.0972 -0.3741 0.03 Uiso 1 1 calc R . .
C52 C 1.1141(5) 1.0899(2) -0.46493(15) 0.0281(6) Uani 1 1 d . B .
H52A H 1.0008 1.1264 -0.4929 0.034 Uiso 1 1 calc R . .
H52B H 1.165 1.0415 -0.4843 0.034 Uiso 1 1 calc R . .
C53 C 1.2626(4) 1.14781(19) -0.46789(15) 0.0273(6) Uani 1 1 d . . .
H53A H 1.2728 1.183 -0.5156 0.033 Uiso 1 1 calc R B .
H53B H 1.2196 1.1901 -0.4421 0.033 Uiso 1 1 calc R . .
C54 C 1.4568(5) 1.0949(2) -0.43961(18) 0.0357(7) Uani 1 1 d . B .
H54A H 1.4473 1.0583 -0.3929 0.054 Uiso 1 1 calc R . .
H54B H 1.543 1.1359 -0.4405 0.054 Uiso 1 1 calc R . .
H54C H 1.5052 1.0565 -0.4672 0.054 Uiso 1 1 calc R . .
O1 O 0.0185(3) 1.23981(13) -0.33279(10) 0.0248(4) Uani 1 1 d . A .
O2 O 0.9243(3) 0.99443(13) -0.39573(10) 0.0254(4) Uani 1 1 d . B .
F1A F 0.7022(3) 0.86822(14) 0.01337(11) 0.0269(5) Uani 0.816(4) 1 d P A 1
F2A F 0.5811(3) 0.99661(13) -0.09816(10) 0.0259(5) Uani 0.816(4) 1 d P A 1
F1B F 0.0919(12) 0.7991(6) 0.0449(5) 0.025(2) Uani 0.184(4) 1 d P A 2
F2B F -0.0414(13) 0.9309(6) -0.0650(5) 0.026(2) Uani 0.184(4) 1 d P A 2
F3A F 0.1537(5) 0.7464(3) -0.11651(19) 0.0308(10) Uani 0.475(4) 1 d P B 3
F4A F 0.3116(5) 0.8515(2) -0.21491(17) 0.0246(9) Uani 0.475(4) 1 d P B 3
F3B F 0.7316(5) 0.6528(2) 0.01227(17) 0.0292(8) Uani 0.525(4) 1 d P B 4
F4B F 0.8980(5) 0.7493(3) -0.08941(19) 0.0375(10) Uani 0.525(4) 1 d P B 4
S1 S 0.59914(9) 0.68630(4) 0.21993(3) 0.01876(14) Uani 1 1 d . . .
S2 S 0.22787(9) 0.40804(4) 0.22134(3) 0.01846(14) Uani 1 1 d . . .
S3 S 0.08382(9) 0.59373(4) 0.21507(3) 0.01898(14) Uani 1 1 d . . .
S4 S 0.17519(10) 0.50274(4) 0.06192(3) 0.02166(15) Uani 1 1 d . . .
S5 S 0.49176(9) 0.50626(4) 0.30662(3) 0.01705(14) Uani 1 1 d . . .
S6 S 0.66981(9) 0.45027(4) 0.19458(3) 0.01946(14) Uani 1 1 d . . .

loop_
_atom_site_aniso_label
_atom_site_aniso_U_11
_atom_site_aniso_U_22
_atom_site_aniso_U_33
_atom_site_aniso_U_23
_atom_site_aniso_U_13
_atom_site_aniso_U_12
C1 0.0159(11) 0.0161(11) 0.0157(11) -0.0054(9) 0.0002(9) -0.0044(9)
C2 0.0166(11) 0.0161(11) 0.0174(12) -0.0051(9) 0.0007(9) -0.0040(9)
C3 0.0202(12) 0.0172(11) 0.0168(12) -0.0030(9) 0.0012(9) -0.0043(9)
C4 0.0233(13) 0.0178(11) 0.0207(13) -0.0037(10) -0.0016(10) -0.0056(10)
C5 0.0176(12) 0.0172(11) 0.0141(11) -0.0043(9) 0.0002(9) -0.0026(9)
C6 0.0170(12) 0.0176(11) 0.0212(13) -0.0039(10) -0.0036(10) -0.0017(9)
C7 0.0177(12) 0.0211(12) 0.0209(13) -0.0060(10) -0.0023(10) -0.0036(9)
C8 0.0210(13) 0.0222(13) 0.0290(15) -0.0093(11) -0.0016(11) -0.0014(10)
C9 0.0242(14) 0.0203(13) 0.0380(17) -0.0044(12) -0.0020(12) -0.0019(10)
C10 0.0300(15) 0.0230(13) 0.0237(14) 0.0027(11) -0.0048(11) -0.0047(11)
C11 0.0228(13) 0.0261(13) 0.0195(13) -0.0044(10) -0.0018(10) -0.0028(10)
C12 0.0189(12) 0.0187(11) 0.0144(11) -0.0049(9) 0.0009(9) -0.0058(9)
C13 0.0161(11) 0.0166(11) 0.0166(12) -0.0049(9) -0.0012(9) -0.0038(9)
C14 0.0190(12) 0.0216(12) 0.0148(12) -0.0060(9) 0.0012(9) -0.0045(9)
C15 0.0264(14) 0.0274(13) 0.0149(12) -0.0062(10) -0.0004(10) -0.0085(11)
C16 0.0162(11) 0.0162(11) 0.0154(11) -0.0046(9) 0.0004(9) -0.0021(9)
C17 0.0156(11) 0.0217(12) 0.0180(12) -0.0035(10) 0.0007(9) -0.0059(9)
C18 0.0173(12) 0.0221(12) 0.0181(12) -0.0040(10) -0.0010(9) -0.0070(9)
C19 0.0156(12) 0.0266(13) 0.0201(13) -0.0060(10) 0.0021(10) -0.0026(10)
C20 0.0207(13) 0.0320(14) 0.0198(13) -0.0072(11) 0.0050(10) -0.0079(11)
C21 0.0239(14) 0.0297(14) 0.0182(13) -0.0005(11) 0.0020(10) -0.0068(11)
C22 0.0208(13) 0.0210(12) 0.0248(14) -0.0020(10) 0.0009(10) -0.0067(10)
C23 0.0216(12) 0.0163(11) 0.0153(12) -0.0056(9) -0.0009(9) -0.0032(9)
C24 0.0211(13) 0.0174(11) 0.0221(13) -0.0051(10) -0.0010(10) -0.0053(9)
C25 0.0253(13) 0.0169(11) 0.0206(13) -0.0049(10) 0.0025(10) -0.0076(10)
C26 0.0237(13) 0.0152(11) 0.0167(12) -0.0048(9) 0.0011(10) -0.0023(9)
C27 0.0207(13) 0.0205(12) 0.0187(12) -0.0053(10) -0.0016(10) -0.0027(10)
C28 0.0231(13) 0.0195(12) 0.0196(13) -0.0062(10) 0.0025(10) -0.0055(10)
C29 0.0271(14) 0.0163(11) 0.0165(12) -0.0048(9) -0.0004(10) -0.0044(10)
C30 0.0230(13) 0.0200(12) 0.0183(12) -0.0061(10) -0.0010(10) -0.0027(10)
C31 0.0252(13) 0.0207(12) 0.0177(12) -0.0045(10) 0.0026(10) -0.0051(10)
C32 0.0271(14) 0.0183(12) 0.0187(13) -0.0047(10) -0.0004(10) -0.0041(10)
C33 0.0266(14) 0.0215(12) 0.0191(13) -0.0052(10) 0.0002(10) 0.0019(10)
C34 0.0281(14) 0.0221(12) 0.0167(12) -0.0053(10) 0.0043(10) -0.0018(10)
C35 0.0276(14) 0.0230(13) 0.0198(13) -0.0035(10) -0.0004(11) -0.0012(10)
C36 0.0309(15) 0.0239(13) 0.0159(12) -0.0039(10) -0.0016(11) -0.0024(11)
C37 0.0376(17) 0.0226(13) 0.0184(13) -0.0065(10) -0.0051(11) 0.0016(11)
C38 0.0320(17) 0.049(2) 0.0330(18) -0.0072(15) 0.0017(14) -0.0002(15)
C39 0.0192(12) 0.0188(11) 0.0156(12) -0.0060(9) 0.0014(9) -0.0028(9)
C40 0.0186(13) 0.0279(13) 0.0197(13) -0.0059(11) 0.0016(10) -0.0041(10)
C41 0.0200(13) 0.0254(13) 0.0197(13) -0.0036(10) -0.0003(10) -0.0033(10)
C42 0.0216(13) 0.0207(12) 0.0198(13) -0.0072(10) 0.0032(10) -0.0033(10)
C43 0.0179(12) 0.0257(13) 0.0240(14) -0.0068(11) 0.0020(10) -0.0049(10)
C44 0.0194(12) 0.0229(12) 0.0175(12) -0.0056(10) 0.0008(10) -0.0034(10)
C45 0.0204(12) 0.0208(12) 0.0208(13) -0.0062(10) 0.0045(10) -0.0043(10)
C46 0.0235(13) 0.0219(12) 0.0239(14) -0.0066(10) 0.0024(11) -0.0065(10)
C47 0.0297(14) 0.0224(12) 0.0191(13) -0.0078(10) 0.0017(11) -0.0053(11)
C48 0.0255(13) 0.0196(12) 0.0183(13) -0.0038(10) 0.0060(10) -0.0053(10)
C49 0.0275(14) 0.0263(13) 0.0224(14) -0.0064(11) 0.0029(11) -0.0107(11)
C50 0.0295(15) 0.0295(14) 0.0220(14) -0.0093(11) 0.0025(11) -0.0095(11)
C51 0.0314(15) 0.0252(13) 0.0204(13) -0.0057(11) 0.0036(11) -0.0128(11)
C52 0.0328(16) 0.0306(14) 0.0203(14) -0.0049(11) 0.0024(11) -0.0096(12)
C53 0.0300(15) 0.0256(13) 0.0228(14) -0.0011(11) 0.0038(11) -0.0073(11)
C54 0.0311(17) 0.0331(16) 0.0393(19) -0.0076(14) 0.0063(14) -0.0033(13)
O1 0.0271(10) 0.0230(9) 0.0172(9) 0.0019(7) 0.0010(8) -0.0001(8)
O2 0.0306(11) 0.0277(10) 0.0197(10) -0.0060(8) 0.0047(8) -0.0120(8)
F1A 0.0210(10) 0.0286(11) 0.0275(11) -0.0010(8) -0.0026(8) -0.0079(8)
F2A 0.0273(11) 0.0251(10) 0.0227(10) 0.0008(8) 0.0008(8) -0.0126(8)
F1B 0.020(4) 0.023(4) 0.026(5) 0.000(3) 0.000(3) -0.004(3)
F2B 0.024(5) 0.029(5) 0.021(5) -0.001(4) -0.008(3) -0.005(4)
F3A 0.0155(17) 0.045(2) 0.0267(19) 0.0008(16) -0.0024(14) -0.0116(15)
F4A 0.0232(18) 0.0277(18) 0.0172(17) 0.0003(13) -0.0056(13) -0.0022(13)
F3B 0.0221(16) 0.0378(18) 0.0232(17) -0.0049(14) -0.0021(13) -0.0022(13)
F4B 0.0214(18) 0.052(2) 0.033(2) -0.0015(16) 0.0010(14) -0.0127(15)
S1 0.0215(3) 0.0184(3) 0.0170(3) -0.0051(2) -0.0029(2) -0.0055(2)
S2 0.0213(3) 0.0157(3) 0.0187(3) -0.0046(2) 0.0015(2) -0.0056(2)
S3 0.0185(3) 0.0173(3) 0.0184(3) -0.0025(2) 0.0021(2) -0.0015(2)
S4 0.0263(3) 0.0246(3) 0.0174(3) -0.0072(2) -0.0004(2) -0.0117(3)
S5 0.0192(3) 0.0175(3) 0.0141(3) -0.0051(2) -0.0002(2) -0.0019(2)
S6 0.0189(3) 0.0204(3) 0.0174(3) -0.0052(2) 0.0023(2) -0.0004(2)

loop_
_atom_type_symbol
_atom_type_description
_atom_type_scat_dispersion_real
_atom_type_scat_dispersion_imag
_atom_type_scat_source
C C 0.0033 0.0016 'International Tables Vol C Tables 4.2.6.8 and 6.1.1.4'
H H 0 0 'International Tables Vol C Tables 4.2.6.8 and 6.1.1.4'
O O 0.0106 0.006 'International Tables Vol C Tables 4.2.6.8 and 6.1.1.4'
F F 0.0171 0.0103 'International Tables Vol C Tables 4.2.6.8 and 6.1.1.4'
S S 0.1246 0.1234 'International Tables Vol C Tables 4.2.6.8 and 6.1.1.4'

loop_
_geom_angle_atom_site_label_1
_geom_angle_atom_site_label_2
_geom_angle_atom_site_label_3
_geom_angle
C2 C1 C5 122.6(2)
C2 C1 S1 112.72(18)
C5 C1 S1 124.65(18)
C1 C2 C3 111.6(2)
C1 C2 C13 117.7(2)
C3 C2 C13 130.7(2)
C4 C3 C2 111.3(2)
C4 C3 C23 122.2(2)
C2 C3 C23 126.2(2)
C3 C4 S1 113.21(19)
C3 C4 H4 123.4
S1 C4 H4 123.4
C1 C5 C16 107.2(2)
C1 C5 S5 109.49(17)
C16 C5 S5 113.46(17)
C1 C5 S6 109.36(17)
C16 C5 S6 111.06(16)
S5 C5 S6 106.28(13)
C11 C6 C7 121.2(2)
C11 C6 S5 122.8(2)
C7 C6 S5 116.0(2)
C8 C7 C6 119.8(3)
C8 C7 S6 124.2(2)
C6 C7 S6 115.98(19)
C9 C8 C7 119.0(3)
C9 C8 H8 120.5
C7 C8 H8 120.5
C8 C9 C10 121.2(3)
C8 C9 H9 119.4
C10 C9 H9 119.4
C11 C10 C9 119.9(3)
C11 C10 H10 120
C9 C10 H10 120
C6 C11 C10 118.8(3)
C6 C11 H11 120.6
C10 C11 H11 120.6
C13 C12 C16 122.8(2)
C13 C12 S4 112.51(19)
C16 C12 S4 124.73(18)
C12 C13 C14 111.6(2)
C12 C13 C2 116.8(2)
C14 C13 C2 131.6(2)
C15 C14 C13 111.5(2)
C15 C14 C39 120.5(2)
C13 C14 C39 127.8(2)
C14 C15 S4 112.9(2)
C14 C15 H15 123.5
S4 C15 H15 123.5
C12 C16 C5 107.6(2)
C12 C16 S2 111.50(17)
C5 C16 S2 113.07(17)
C12 C16 S3 108.24(17)
C5 C16 S3 110.29(16)
S2 C16 S3 106.10(13)
C22 C17 C18 120.6(2)
C22 C17 S2 123.3(2)
C18 C17 S2 116.1(2)
C19 C18 C17 120.2(2)
C19 C18 S3 124.0(2)
C17 C18 S3 115.6(2)
C20 C19 C18 119.0(3)
C20 C19 H19 120.5
C18 C19 H19 120.5
C19 C20 C21 120.4(3)
C19 C20 H20 119.8
C21 C20 H20 119.8
C22 C21 C20 120.8(3)
C22 C21 H21 119.6
C20 C21 H21 119.6
C21 C22 C17 118.9(3)
C21 C22 H22 120.5
C17 C22 H22 120.5
C24 C23 C28 117.0(2)
C24 C23 C3 121.0(2)
C28 C23 C3 121.9(2)
F1A C24 C25 118.5(2)
F1A C24 C23 120.2(2)
C25 C24 C23 121.3(2)
C25 C24 H24 119.4
C23 C24 H24 119.4
F2A C25 C24 116.1(2)
F2A C25 C26 121.3(2)
C24 C25 C26 122.6(2)
C24 C25 H25 118.7
C26 C25 H25 118.7
C25 C26 C27 115.9(2)
C25 C26 C29 121.8(2)
C27 C26 C29 122.3(2)
F2B C27 C28 117.4(4)
F2B C27 C26 121.2(4)
C28 C27 C26 121.4(3)
C28 C27 H27 119.3
C26 C27 H27 119.3
F1B C28 C27 118.8(5)
F1B C28 C23 119.4(5)
C27 C28 C23 121.8(3)
C27 C28 H28 119.1
C23 C28 H28 119.1
C34 C29 C30 117.8(2)
C34 C29 C26 121.0(2)
C30 C29 C26 121.3(2)
C31 C30 C29 120.8(3)
C31 C30 H30 119.6
C29 C30 H30 119.6
C30 C31 C32 120.5(3)
C30 C31 H31 119.8
C32 C31 H31 119.8
O1 C32 C31 115.2(2)
O1 C32 C33 125.0(3)
C31 C32 C33 119.7(3)
C32 C33 C34 118.9(3)
C32 C33 H33 120.5
C34 C33 H33 120.5
C33 C34 C29 122.3(3)
C33 C34 H34 118.9
C29 C34 H34 118.9
O1 C35 C36 106.3(2)
O1 C35 H35A 110.5
C36 C35 H35A 110.5
O1 C35 H35B 110.5
C36 C35 H35B 110.5
H35A C35 H35B 108.7
C35 C36 C37 113.7(2)
C35 C36 H36A 108.8
C37 C36 H36A 108.8
C35 C36 H36B 108.8
C37 C36 H36B 108.8
H36A C36 H36B 107.7
C38 C37 C36 114.2(3)
C38 C37 H37A 108.7
C36 C37 H37A 108.7
C38 C37 H37B 108.7
C36 C37 H37B 108.7
H37A C37 H37B 107.6
C37 C38 H38A 109.5
C37 C38 H38B 109.5
H38A C38 H38B 109.5
C37 C38 H38C 109.5
H38A C38 H38C 109.5
H38B C38 H38C 109.5
C44 C39 C40 116.2(2)
C44 C39 C14 122.7(2)
C40 C39 C14 121.0(2)
F3A C40 C41 117.8(3)
F3A C40 C39 119.9(3)
C41 C40 C39 122.1(3)
C41 C40 H40 119
C39 C40 H40 119
F4A C41 C40 117.4(3)
F4A C41 C42 119.8(3)
C40 C41 C42 122.2(3)
C40 C41 H41 118.9
C42 C41 H41 118.9
C41 C42 C43 116.0(2)
C41 C42 C45 120.2(2)
C43 C42 C45 123.8(3)
F4B C43 C44 117.1(3)
F4B C43 C42 120.9(3)
C44 C43 C42 121.9(3)
C44 C43 H43 119
C42 C43 H43 119
F3B C44 C43 118.6(3)
F3B C44 C39 119.9(3)
C43 C44 C39 121.5(3)
C43 C44 H44 119.2
C39 C44 H44 119.2
C50 C45 C46 118.0(3)
C50 C45 C42 122.6(3)
C46 C45 C42 119.4(2)
C47 C46 C45 121.4(3)
C47 C46 H46 119.3
C45 C46 H46 119.3
C46 C47 C48 119.9(3)
C46 C47 H47 120
C48 C47 H47 120
O2 C48 C49 125.1(3)
O2 C48 C47 115.2(2)
C49 C48 C47 119.8(2)
C48 C49 C50 119.6(3)
C48 C49 H49 120.2
C50 C49 H49 120.2
C45 C50 C49 121.3(3)
C45 C50 H50 119.3
C49 C50 H50 119.3
O2 C51 C52 108.0(2)
O2 C51 H51A 110.1
C52 C51 H51A 110.1
O2 C51 H51B 110.1
C52 C51 H51B 110.1
H51A C51 H51B 108.4
C51 C52 C53 112.3(2)
C51 C52 H52A 109.2
C53 C52 H52A 109.2
C51 C52 H52B 109.2
C53 C52 H52B 109.2
H52A C52 H52B 107.9
C54 C53 C52 113.6(3)
C54 C53 H53A 108.9
C52 C53 H53A 108.9
C54 C53 H53B 108.9
C52 C53 H53B 108.9
H53A C53 H53B 107.7
C53 C54 H54A 109.5
C53 C54 H54B 109.5
H54A C54 H54B 109.5
C53 C54 H54C 109.5
H54A C54 H54C 109.5
H54B C54 H54C 109.5
C32 O1 C35 118.6(2)
C48 O2 C51 117.8(2)
C4 S1 C1 91.09(12)
C17 S2 C16 95.07(12)
C18 S3 C16 95.28(12)
C12 S4 C15 91.42(13)
C6 S5 C5 96.16(12)
C7 S6 C5 95.94(12)

loop_
_geom_bond_atom_site_label_1
_geom_bond_atom_site_label_2
_geom_bond_distance
C1 C2 1.375(3)
C1 C5 1.506(3)
C1 S1 1.714(2)
C2 C3 1.438(3)
C2 C13 1.470(3)
C3 C4 1.371(4)
C3 C23 1.482(3)
C4 S1 1.709(3)
C4 H4 0.95
C5 C16 1.577(4)
C5 S5 1.816(3)
C5 S6 1.856(3)
C6 C11 1.390(4)
C6 C7 1.393(4)
C6 S5 1.756(3)
C7 C8 1.392(4)
C7 S6 1.760(3)
C8 C9 1.389(4)
C8 H8 0.95
C9 C10 1.392(5)
C9 H9 0.95
C10 C11 1.393(4)
C10 H10 0.95
C11 H11 0.95
C12 C13 1.386(3)
C12 C16 1.498(3)
C12 S4 1.708(3)
C13 C14 1.435(3)
C14 C15 1.375(4)
C14 C39 1.480(4)
C15 S4 1.713(3)
C15 H15 0.95
C16 S2 1.824(3)
C16 S3 1.851(3)
C17 C22 1.390(4)
C17 C18 1.399(4)
C17 S2 1.764(3)
C18 C19 1.391(4)
C18 S3 1.759(3)
C19 C20 1.391(4)
C19 H19 0.95
C20 C21 1.393(4)
C20 H20 0.95
C21 C22 1.385(4)
C21 H21 0.95
C22 H22 0.95
C23 C24 1.389(4)
C23 C28 1.392(4)
C24 F1A 1.348(3)
C24 C25 1.382(4)
C24 H24 0.95
C25 F2A 1.360(3)
C25 C26 1.392(4)
C25 H25 0.95
C26 C27 1.408(4)
C26 C29 1.483(4)
C27 F2B 1.345(9)
C27 C28 1.385(4)
C27 H27 0.95
C28 F1B 1.331(9)
C28 H28 0.95
C29 C34 1.391(4)
C29 C30 1.403(4)
C30 C31 1.384(4)
C30 H30 0.95
C31 C32 1.395(4)
C31 H31 0.95
C32 O1 1.361(3)
C32 C33 1.396(4)
C33 C34 1.391(4)
C33 H33 0.95
C34 H34 0.95
C35 O1 1.435(3)
C35 C36 1.515(4)
C35 H35A 0.99
C35 H35B 0.99
C36 C37 1.526(4)
C36 H36A 0.99
C36 H36B 0.99
C37 C38 1.509(5)
C37 H37A 0.99
C37 H37B 0.99
C38 H38A 0.98
C38 H38B 0.98
C38 H38C 0.98
C39 C44 1.394(4)
C39 C40 1.392(4)
C40 F3A 1.342(4)
C40 C41 1.373(4)
C40 H40 0.95
C41 F4A 1.356(4)
C41 C42 1.387(4)
C41 H41 0.95
C42 C43 1.399(4)
C42 C45 1.482(4)
C43 F4B 1.341(4)
C43 C44 1.383(4)
C43 H43 0.95
C44 F3B 1.336(4)
C44 H44 0.95
C45 C50 1.397(4)
C45 C46 1.399(4)
C46 C47 1.383(4)
C46 H46 0.95
C47 C48 1.398(4)
C47 H47 0.95
C48 O2 1.364(3)
C48 C49 1.393(4)
C49 C50 1.394(4)
C49 H49 0.95
C50 H50 0.95
C51 O2 1.430(3)
C51 C52 1.514(4)
C51 H51A 0.99
C51 H51B 0.99
C52 C53 1.530(4)
C52 H52A 0.99
C52 H52B 0.99
C53 C54 1.520(4)
C53 H53A 0.99
C53 H53B 0.99
C54 H54A 0.98
C54 H54B 0.98
C54 H54C 0.98

loop_
_geom_torsion_atom_site_label_1
_geom_torsion_atom_site_label_2
_geom_torsion_atom_site_label_3
_geom_torsion_atom_site_label_4
_geom_torsion
C5 C1 C2 C3 175.1(2)
S1 C1 C2 C3 -3.1(3)
C5 C1 C2 C13 -2.7(4)
S1 C1 C2 C13 179.01(18)
C1 C2 C3 C4 3.4(3)
C13 C2 C3 C4 -179.1(3)
C1 C2 C3 C23 -170.6(2)
C13 C2 C3 C23 6.9(4)
C2 C3 C4 S1 -2.2(3)
C23 C3 C4 S1 172.1(2)
C2 C1 C5 C16 -37.2(3)
S1 C1 C5 C16 140.84(19)
C2 C1 C5 S5 -160.7(2)
S1 C1 C5 S5 17.4(3)
C2 C1 C5 S6 83.3(3)
S1 C1 C5 S6 -98.7(2)
C11 C6 C7 C8 -4.2(4)
S5 C6 C7 C8 174.9(2)
C11 C6 C7 S6 175.7(2)
S5 C6 C7 S6 -5.2(3)
C6 C7 C8 C9 2.4(4)
S6 C7 C8 C9 -177.5(2)
C7 C8 C9 C10 0.2(4)
C8 C9 C10 C11 -1.1(5)
C7 C6 C11 C10 3.3(4)
S5 C6 C11 C10 -175.7(2)
C9 C10 C11 C6 -0.6(4)
C16 C12 C13 C14 176.8(2)
S4 C12 C13 C14 -3.0(3)
C16 C12 C13 C2 -3.0(4)
S4 C12 C13 C2 177.26(18)
C1 C2 C13 C12 25.3(3)
C3 C2 C13 C12 -152.1(3)
C1 C2 C13 C14 -154.4(3)
C3 C2 C13 C14 28.2(5)
C12 C13 C14 C15 2.8(3)
C2 C13 C14 C15 -177.5(3)
C12 C13 C14 C39 -171.8(2)
C2 C13 C14 C39 7.9(5)
C13 C14 C15 S4 -1.4(3)
C39 C14 C15 S4 173.7(2)
C13 C12 C16 C5 -37.0(3)
S4 C12 C16 C5 142.7(2)
C13 C12 C16 S2 -161.5(2)
S4 C12 C16 S2 18.2(3)
C13 C12 C16 S3 82.1(3)
S4 C12 C16 S3 -98.1(2)
C1 C5 C16 C12 53.2(2)
S5 C5 C16 C12 174.19(16)
S6 C5 C16 C12 -66.2(2)
C1 C5 C16 S2 176.77(16)
S5 C5 C16 S2 -62.3(2)
S6 C5 C16 S2 57.4(2)
C1 C5 C16 S3 -64.6(2)
S5 C5 C16 S3 56.3(2)
S6 C5 C16 S3 175.99(12)
C22 C17 C18 C19 -0.1(4)
S2 C17 C18 C19 -178.7(2)
C22 C17 C18 S3 176.3(2)
S2 C17 C18 S3 -2.3(3)
C17 C18 C19 C20 0.5(4)
S3 C18 C19 C20 -175.6(2)
C18 C19 C20 C21 -0.6(4)
C19 C20 C21 C22 0.4(4)
C20 C21 C22 C17 0.0(4)
C18 C17 C22 C21 -0.2(4)
S2 C17 C22 C21 178.3(2)
C4 C3 C23 C24 55.7(4)
C2 C3 C23 C24 -131.0(3)
C4 C3 C23 C28 -122.1(3)
C2 C3 C23 C28 51.2(4)
C28 C23 C24 F1A 179.7(2)
C3 C23 C24 F1A 1.8(4)
C28 C23 C24 C25 -1.3(4)
C3 C23 C24 C25 -179.2(2)
F1A C24 C25 F2A -0.8(4)
C23 C24 C25 F2A -179.8(2)
F1A C24 C25 C26 179.8(2)
C23 C24 C25 C26 0.8(4)
F2A C25 C26 C27 -178.6(2)
C24 C25 C26 C27 0.8(4)
F2A C25 C26 C29 1.3(4)
C24 C25 C26 C29 -179.3(2)
C25 C26 C27 F2B 177.9(5)
C29 C26 C27 F2B -2.0(6)
C25 C26 C27 C28 -1.8(4)
C29 C26 C27 C28 178.3(2)
F2B C27 C28 F1B 2.6(8)
C26 C27 C28 F1B -177.7(5)
F2B C27 C28 C23 -178.4(5)
C26 C27 C28 C23 1.3(4)
C24 C23 C28 F1B 179.3(5)
C3 C23 C28 F1B -2.8(6)
C24 C23 C28 C27 0.3(4)
C3 C23 C28 C27 178.2(2)
C25 C26 C29 C34 -141.6(3)
C27 C26 C29 C34 38.3(4)
C25 C26 C29 C30 37.8(4)
C27 C26 C29 C30 -142.3(3)
C34 C29 C30 C31 0.5(4)
C26 C29 C30 C31 -178.9(2)
C29 C30 C31 C32 -0.9(4)
C30 C31 C32 O1 -177.8(2)
C30 C31 C32 C33 0.7(4)
O1 C32 C33 C34 178.2(3)
C31 C32 C33 C34 -0.2(4)
C32 C33 C34 C29 -0.2(4)
C30 C29 C34 C33 0.1(4)
C26 C29 C34 C33 179.5(3)
O1 C35 C36 C37 -169.7(2)
C35 C36 C37 C38 -61.2(3)
C15 C14 C39 C44 -128.1(3)
C13 C14 C39 C44 46.1(4)
C15 C14 C39 C40 48.8(4)
C13 C14 C39 C40 -137.0(3)
C44 C39 C40 F3A -173.3(3)
C14 C39 C40 F3A 9.6(4)
C44 C39 C40 C41 0.6(4)
C14 C39 C40 C41 -176.5(3)
F3A C40 C41 F4A 5.1(5)
C39 C40 C41 F4A -169.0(3)
F3A C40 C41 C42 176.1(3)
C39 C40 C41 C42 2.1(4)
F4A C41 C42 C43 167.5(3)
C40 C41 C42 C43 -3.3(4)
F4A C41 C42 C45 -13.9(4)
C40 C41 C42 C45 175.3(3)
C41 C42 C43 F4B -178.9(3)
C45 C42 C43 F4B 2.6(5)
C41 C42 C43 C44 2.0(4)
C45 C42 C43 C44 -176.5(3)
F4B C43 C44 F3B 0.8(4)
C42 C43 C44 F3B 179.9(3)
F4B C43 C44 C39 -178.6(3)
C42 C43 C44 C39 0.5(4)
C40 C39 C44 F3B 178.8(3)
C14 C39 C44 F3B -4.2(4)
C40 C39 C44 C43 -1.8(4)
C14 C39 C44 C43 175.2(2)
C41 C42 C45 C50 136.3(3)
C43 C42 C45 C50 -45.3(4)
C41 C42 C45 C46 -42.7(4)
C43 C42 C45 C46 135.7(3)
C50 C45 C46 C47 -0.8(4)
C42 C45 C46 C47 178.2(3)
C45 C46 C47 C48 -0.1(4)
C46 C47 C48 O2 179.5(2)
C46 C47 C48 C49 0.8(4)
O2 C48 C49 C50 -179.0(3)
C47 C48 C49 C50 -0.4(4)
C46 C45 C50 C49 1.2(4)
C42 C45 C50 C49 -177.8(3)
C48 C49 C50 C45 -0.6(5)
O2 C51 C52 C53 -177.9(2)
C51 C52 C53 C54 71.4(3)
C31 C32 O1 C35 165.1(2)
C33 C32 O1 C35 -13.3(4)
C36 C35 O1 C32 -164.2(2)
C49 C48 O2 C51 1.9(4)
C47 C48 O2 C51 -176.7(2)
C52 C51 O2 C48 178.6(2)
C3 C4 S1 C1 0.4(2)
C2 C1 S1 C4 1.6(2)
C5 C1 S1 C4 -176.6(2)
C22 C17 S2 C16 -156.1(2)
C18 C17 S2 C16 22.4(2)
C12 C16 S2 C17 -149.85(19)
C5 C16 S2 C17 88.81(19)
S3 C16 S2 C17 -32.21(14)
C19 C18 S3 C16 157.4(2)
C17 C18 S3 C16 -18.8(2)
C12 C16 S3 C18 151.21(18)
C5 C16 S3 C18 -91.37(18)
S2 C16 S3 C18 31.42(14)
C13 C12 S4 C15 1.9(2)
C16 C12 S4 C15 -177.9(2)
C14 C15 S4 C12 -0.3(2)
C11 C6 S5 C5 -158.4(2)
C7 C6 S5 C5 22.5(2)
C1 C5 S5 C6 -147.55(18)
C16 C5 S5 C6 92.80(18)
S6 C5 S5 C6 -29.54(14)
C8 C7 S6 C5 165.4(2)
C6 C7 S6 C5 -14.6(2)
C1 C5 S6 C7 145.45(18)
C16 C5 S6 C7 -96.50(18)
S5 C5 S6 C7 27.34(14)
